data_4131113
loop_
_publ_author_name
'Kahlfuss, Christophe'
'Denis-Quanquin, Sandrine'
'Calin, Nathalie'
'Dumont, Elise'
'Garavelli, Marco'
'Royal, Guy'
'Cobo, Saioa'
'Saint-Aman, Eric'
'Bucher, Christophe'

_publ_section_title
;
 Electron-Triggered Metamorphism in Porphyrin-Based Self-Assembled
 Coordination Polymers.
;
_journal_issue 46
_journal_name_full 'Journal of the American Chemical Society'
_journal_page_first 15234
_journal_page_last 15242
_journal_paper_doi 10.1021/jacs.6b09311
_journal_volume 138
_journal_year 2016
_chemical_formula_moiety 'C14 H11 N3'
_chemical_formula_sum 'C14 H11 N3'
_chemical_formula_weight 221.26
_chemical_name_common 9
_space_group_crystal_system monoclinic
_space_group_IT_number 14
_space_group_name_Hall '-P 2yn'
_space_group_name_H-M_alt 'P 1 21/n 1'
_atom_sites_solution_hydrogens mixed
_audit_creation_method SHELXL-2013
_cell_angle_alpha 90
_cell_angle_beta 101.478(3)
_cell_angle_gamma 90
_cell_formula_units_Z 4
_cell_length_a 6.2739(2)
_cell_length_b 14.8717(4)
_cell_length_c 12.5805(4)
_cell_measurement_reflns_used 2914
_cell_measurement_temperature 100
_cell_measurement_theta_max 28.3380
_cell_measurement_theta_min 3.5650
_cell_volume 1150.33(6)
_computing_cell_refinement 'CrysAlisPro, (Agilent, 2011)'
_computing_data_collection 'Mova,(Oxford Diffraction, 2006)'
_computing_data_reduction 'CrysAlisPro, (Agilent, 2011)'
_computing_molecular_graphics 'SHELXLe  (Sheldrick, 2011)'
_computing_publication_material 'SHELXLe  (Sheldrick, 2011)'
_computing_structure_refinement 'SHELXL-2013 (Sheldrick, 2013)'
_computing_structure_solution 'SHELXS-97 (Sheldrick, 1990)'
_diffrn_ambient_temperature 100
_diffrn_detector_area_resol_mean 15.9897
_diffrn_measured_fraction_theta_full 0.999
_diffrn_measured_fraction_theta_max 0.880
_diffrn_measurement_device_type 'Xcalibur, Eos, Nova'
_diffrn_measurement_method '\w scans'
_diffrn_radiation_type MoK\a
_diffrn_radiation_wavelength 0.71073
_diffrn_reflns_av_R_equivalents 0.0313
_diffrn_reflns_av_unetI/netI 0.0416
_diffrn_reflns_Laue_measured_fraction_full 0.999
_diffrn_reflns_Laue_measured_fraction_max 0.880
_diffrn_reflns_limit_h_max 8
_diffrn_reflns_limit_h_min -8
_diffrn_reflns_limit_k_max 18
_diffrn_reflns_limit_k_min -18
_diffrn_reflns_limit_l_max 16
_diffrn_reflns_limit_l_min -16
_diffrn_reflns_number 10450
_diffrn_reflns_point_group_measured_fraction_full 0.999
_diffrn_reflns_point_group_measured_fraction_max 0.880
_diffrn_reflns_theta_full 25.242
_diffrn_reflns_theta_max 29.298
_diffrn_reflns_theta_min 3.199
_diffrn_source 'Mova (Mo) X-ray Source'
_exptl_absorpt_coefficient_mu 0.079
_exptl_absorpt_correction_T_max 0.993
_exptl_absorpt_correction_T_min 0.969
_exptl_absorpt_correction_type multi-scan
_exptl_absorpt_process_details
;
CrysAlisPro, Agilent Technologies,
Version 1.171.37.31 (release 14-01-2014 CrysAlis171 .NET)
(compiled Jan 14 2014,18:38:05)
Numerical absorption correction based on gaussian integration over
			a multifaceted crystal model
Empirical absorption correction using spherical harmonics,
 implemented in SCALE3 ABSPACK scaling algorithm.
;
_exptl_crystal_colour 'clear pale brown'
_exptl_crystal_density_diffrn 1.278
_exptl_crystal_density_method 'not measured'
_exptl_crystal_description irregular
_exptl_crystal_F_000 464
_exptl_crystal_size_max 0.5760
_exptl_crystal_size_mid 0.1404
_exptl_crystal_size_min 0.1133
_refine_diff_density_max 0.280
_refine_diff_density_min -0.204
_refine_diff_density_rms 0.045
_refine_ls_extinction_coef 0.0071(18)
_refine_ls_extinction_expression Fc^*^=kFc[1+0.001xFc^2^\l^3^/sin(2\q)]^-1/4^
_refine_ls_extinction_method SHELXL
_refine_ls_goodness_of_fit_ref 1.070
_refine_ls_hydrogen_treatment mixed
_refine_ls_matrix_type full
_refine_ls_number_parameters 164
_refine_ls_number_reflns 2768
_refine_ls_number_restraints 0
_refine_ls_restrained_S_all 1.070
_refine_ls_R_factor_all 0.0771
_refine_ls_R_factor_gt 0.0525
_refine_ls_shift/su_max 0.018
_refine_ls_shift/su_mean 0.000
_refine_ls_structure_factor_coef Fsqd
_refine_ls_weighting_details 'w=1/[\s^2^(Fo^2^)+(0.0347P)^2^+0.7452P] where P=(Fo^2^+2Fc^2^)/3'
_refine_ls_weighting_scheme calc
_refine_ls_wR_factor_gt 0.1169
_refine_ls_wR_factor_ref 0.1292
_reflns_Friedel_coverage 0.000
_reflns_number_gt 2015
_reflns_number_total 2768
_reflns_threshold_expression 'I > 2\s(I)'
_cod_data_source_file ja6b09311_si_002.cif
_cod_data_source_block ck6x51
_cod_original_sg_symbol_H-M 'P 21/n'
_cod_database_code 4131113
_shelx_space_group_comment
;
The symmetry employed for this shelxl refinement is uniquely defined
by the following loop, which should always be used as a source of
symmetry information in preference to the above space-group names.
They are only intended as comments.
;
_shelxl_version_number 2013-4

loop_
_space_group_symop_operation_xyz
'x, y, z'
'-x+1/2, y+1/2, -z+1/2'
'-x, -y, -z'
'x-1/2, -y-1/2, z-1/2'

loop_
_atom_site_label
_atom_site_type_symbol
_atom_site_fract_x
_atom_site_fract_y
_atom_site_fract_z
_atom_site_U_iso_or_equiv
_atom_site_adp_type
_atom_site_occupancy
_atom_site_site_symmetry_order
_atom_site_calc_flag
_atom_site_refinement_flags_posn
_atom_site_refinement_flags_adp
N6 N -0.5682(2) 0.54059(10) 0.63418(12) 0.0292(4) Uani 1 1 d . .
C15 C -0.3521(3) 0.54831(12) 0.67550(14) 0.0259(4) Uani 1 1 d . .
C14 C -0.4293(3) 0.64742(14) 0.55085(16) 0.0370(5) Uani 1 1 d . .
H14 H -0.4161 0.6943 0.5037 0.044 Uiso 1 1 calc R U
C13 C 0.5133(3) 0.25154(12) 1.20239(15) 0.0292(4) Uani 1 1 d . .
H13 H 0.4903 0.2075 1.2514 0.035 Uiso 1 1 calc R U
C12 C -0.2349(3) 0.49494(12) 0.76102(14) 0.0267(4) Uani 1 1 d . .
C11 C 0.3699(3) 0.34784(12) 1.05063(14) 0.0245(4) Uani 1 1 d . .
C10 C 0.7539(3) 0.34986(12) 1.13070(14) 0.0275(4) Uani 1 1 d . .
H10 H 0.8925 0.3725 1.1317 0.033 Uiso 1 1 calc R U
C9 C 0.0436(3) 0.41632(12) 0.90967(14) 0.0264(4) Uani 1 1 d . .
C8 C 0.3408(3) 0.28220(12) 1.12647(14) 0.0271(4) Uani 1 1 d . .
H8 H 0.2026 0.2591 1.1253 0.033 Uiso 1 1 calc R U
C7 C 0.7234(3) 0.28534(12) 1.20748(14) 0.0261(4) Uani 1 1 d . .
C16 C -0.6178(3) 0.60388(14) 0.55468(16) 0.0347(5) Uani 1 1 d . .
H16 H -0.7537 0.6150 0.5116 0.042 Uiso 1 1 calc R U
C17 C -0.7180(3) 0.47754(15) 0.66827(18) 0.0412(5) Uani 1 1 d . .
H17A H -0.8536 0.5072 0.6690 0.062 Uiso 1 1 calc R U
H17B H -0.6570 0.4559 0.7397 0.062 Uiso 1 1 calc R U
H17C H -0.7423 0.4279 0.6186 0.062 Uiso 1 1 calc R U
N5 N -0.2613(3) 0.61276(11) 0.62597(13) 0.0331(4) Uani 1 1 d . .
C4 C 0.5813(3) 0.38006(12) 1.05381(15) 0.0278(4) Uani 1 1 d . .
H4 H 0.6051 0.4225 1.0031 0.033 Uiso 1 1 calc R U
N3 N 0.8968(3) 0.25466(12) 1.28399(14) 0.0343(4) Uani 1 1 d . .
C2 C -0.1116(3) 0.45665(12) 0.83224(14) 0.0252(4) Uani 1 1 d . .
H2 H 1.007(4) 0.2933(17) 1.3027(19) 0.053(7) Uiso 1 1 d . .
C1 C 0.1908(3) 0.38344(12) 0.97402(14) 0.0266(4) Uani 1 1 d . .
H1 H 0.859(4) 0.2218(16) 1.3385(18) 0.045(6) Uiso 1 1 d . .

loop_
_atom_site_aniso_label
_atom_site_aniso_U_11
_atom_site_aniso_U_22
_atom_site_aniso_U_33
_atom_site_aniso_U_23
_atom_site_aniso_U_13
_atom_site_aniso_U_12
N6 0.0259(8) 0.0319(8) 0.0293(8) -0.0006(7) 0.0046(6) 0.0014(6)
C15 0.0267(9) 0.0273(9) 0.0232(9) -0.0006(7) 0.0038(7) 0.0014(7)
C14 0.0415(12) 0.0347(11) 0.0326(11) 0.0101(9) 0.0018(9) 0.0009(9)
C13 0.0329(10) 0.0253(9) 0.0287(10) 0.0063(8) 0.0043(8) -0.0026(7)
C12 0.0290(9) 0.0258(9) 0.0263(9) -0.0022(7) 0.0082(8) -0.0002(7)
C11 0.0292(9) 0.0231(9) 0.0211(9) -0.0023(7) 0.0046(7) 0.0023(7)
C10 0.0255(9) 0.0265(9) 0.0314(10) 0.0007(8) 0.0080(8) -0.0011(7)
C9 0.0320(10) 0.0237(9) 0.0245(9) -0.0007(7) 0.0084(8) 0.0003(7)
C8 0.0278(9) 0.0246(9) 0.0285(10) -0.0001(7) 0.0047(8) -0.0048(7)
C7 0.0277(9) 0.0237(9) 0.0258(9) -0.0024(7) 0.0031(7) 0.0015(7)
C16 0.0320(11) 0.0381(11) 0.0302(10) 0.0019(9) -0.0029(8) 0.0069(9)
C17 0.0326(11) 0.0473(13) 0.0455(12) 0.0026(10) 0.0115(10) -0.0068(9)
N5 0.0326(9) 0.0338(9) 0.0311(9) 0.0066(7) 0.0019(7) -0.0023(7)
C4 0.0335(10) 0.0241(9) 0.0277(10) 0.0040(7) 0.0107(8) 0.0013(7)
N3 0.0308(9) 0.0346(9) 0.0351(10) 0.0101(8) 0.0005(7) -0.0017(7)
C2 0.0280(9) 0.0236(9) 0.0251(9) -0.0021(7) 0.0078(7) 0.0002(7)
C1 0.0327(10) 0.0239(9) 0.0241(9) -0.0021(7) 0.0079(8) 0.0001(7)

loop_
_atom_type_symbol
_atom_type_description
_atom_type_scat_dispersion_real
_atom_type_scat_dispersion_imag
_atom_type_scat_source
C C 0.0033 0.0016 'International Tables Vol C Tables 4.2.6.8 and 6.1.1.4'
H H 0.0000 0.0000 'International Tables Vol C Tables 4.2.6.8 and 6.1.1.4'
N N 0.0061 0.0033 'International Tables Vol C Tables 4.2.6.8 and 6.1.1.4'

loop_
_geom_angle_atom_site_label_1
_geom_angle_atom_site_label_2
_geom_angle_atom_site_label_3
_geom_angle
C15 N6 C16 106.69(16)
C15 N6 C17 126.70(16)
C16 N6 C17 126.60(17)
N5 C15 N6 111.69(16)
N5 C15 C12 123.49(17)
N6 C15 C12 124.82(17)
C16 C14 N5 110.64(18)
C8 C13 C7 121.18(17)
C2 C12 C15 171.18(19)
C8 C11 C4 117.95(16)
C8 C11 C1 121.71(16)
C4 C11 C1 120.32(16)
C4 C10 C7 120.79(17)
C1 C9 C2 175.36(19)
C13 C8 C11 120.94(17)
N3 C7 C13 121.19(17)
N3 C7 C10 120.72(17)
C13 C7 C10 118.07(16)
C14 C16 N6 106.39(17)
C15 N5 C14 104.57(16)
C10 C4 C11 121.05(16)
C12 C2 C9 174.90(19)
C9 C1 C11 177.69(19)

loop_
_geom_bond_atom_site_label_1
_geom_bond_atom_site_label_2
_geom_bond_distance
N6 C15 1.357(2)
N6 C16 1.364(2)
N6 C17 1.451(2)
C15 N5 1.332(2)
C15 C12 1.419(2)
C14 C16 1.357(3)
C14 N5 1.369(2)
C13 C8 1.371(3)
C13 C7 1.401(3)
C12 C2 1.204(2)
C11 C8 1.402(2)
C11 C4 1.403(2)
C11 C1 1.429(2)
C10 C4 1.376(2)
C10 C7 1.401(2)
C9 C1 1.204(2)
C9 C2 1.371(3)
C7 N3 1.379(2)
